data_1506214
loop_
_publ_author_name
'Coquerel, Yoann'
'Bensa, David'
'Doutheau, Alain'
'Rodriguez, Jean'

_publ_section_title
;
 Synthetic studies on the MARDi cascade: stereoselective synthesis of
 heterocyclic seven-membered rings.
;
_journal_issue 21
_journal_name_full 'Organic letters'
_journal_page_first 4819
_journal_page_last 4822
_journal_paper_doi 10.1021/ol061874e
_journal_volume 8
_journal_year 2006
_chemical_formula_moiety 'C11 H18 O6'
_chemical_formula_sum 'C11 H18 O6'
_chemical_formula_weight 246.25
_chemical_name_systematic
; 
 ? 
;
_space_group_IT_number 14
_symmetry_cell_setting monoclinic
_symmetry_space_group_name_Hall '-P 2ybc'
_symmetry_space_group_name_H-M 'P 1 21/c 1'
_atom_sites_solution_hydrogens geom
_atom_sites_solution_primary direct
_atom_sites_solution_secondary difmap
_audit_creation_method SHELXL-97
_cell_angle_alpha 90.000(10)
_cell_angle_beta 96.630(5)
_cell_angle_gamma 90.000(10)
_cell_formula_units_Z 4
_cell_length_a 12.4170(10)
_cell_length_b 5.3570(3)
_cell_length_c 18.569(2)
_cell_measurement_reflns_used 2412
_cell_measurement_temperature 293(2)
_cell_measurement_theta_max 26.37
_cell_measurement_theta_min 2.21
_cell_volume 1226.91(18)
_computing_cell_refinement 'Denzo and Scalepak (Otwinowski & Minor, 1997)'
_computing_data_collection 'KappaCCD (Brucker-Nonius, 1998)'
_computing_data_reduction 'Denzo and Scalepak (Otwinowski & Minor, 1997)'
_computing_structure_refinement 'SHELXL-97 (Sheldrick, 1997)'
_computing_structure_solution 'SIR92 (Altomare et al., 1994)'
_diffrn_ambient_temperature 293(2)
_diffrn_measured_fraction_theta_full 0.858
_diffrn_measured_fraction_theta_max 0.858
_diffrn_measurement_device_type KappaCCD
_diffrn_measurement_method 'Phi scan'
_diffrn_radiation_monochromator graphite
_diffrn_radiation_source 'fine-focus sealed tube'
_diffrn_radiation_type MoK\a
_diffrn_radiation_wavelength 0.71073
_diffrn_reflns_av_R_equivalents 0.043
_diffrn_reflns_av_sigmaI/netI 0.0351
_diffrn_reflns_limit_h_max 15
_diffrn_reflns_limit_h_min 0
_diffrn_reflns_limit_k_max 5
_diffrn_reflns_limit_k_min 0
_diffrn_reflns_limit_l_max 22
_diffrn_reflns_limit_l_min -22
_diffrn_reflns_number 2159
_diffrn_reflns_theta_full 26.37
_diffrn_reflns_theta_max 26.37
_diffrn_reflns_theta_min 4.42
_exptl_absorpt_coefficient_mu 0.108
_exptl_absorpt_correction_type none
_exptl_crystal_colour 'pale pink'
_exptl_crystal_density_diffrn 1.333
_exptl_crystal_density_method 'not measured'
_exptl_crystal_description prism
_exptl_crystal_F_000 528
_exptl_crystal_size_max .5
_exptl_crystal_size_mid .25
_exptl_crystal_size_min .1
_refine_diff_density_max 0.436
_refine_diff_density_min -0.310
_refine_diff_density_rms 0.046
_refine_ls_extinction_method none
_refine_ls_goodness_of_fit_ref 1.120
_refine_ls_hydrogen_treatment constr
_refine_ls_matrix_type full
_refine_ls_number_parameters 154
_refine_ls_number_reflns 2159
_refine_ls_number_restraints 0
_refine_ls_restrained_S_all 1.120
_refine_ls_R_factor_all 0.0881
_refine_ls_R_factor_gt 0.0752
_refine_ls_shift/su_max 0.000
_refine_ls_shift/su_mean 0.000
_refine_ls_structure_factor_coef Fsqd
_refine_ls_weighting_details 'calc w=1/[\s^2^(Fo^2^)+(0.0768P)^2^+1.2756P] where P=(Fo^2^+2Fc^2^)/3'
_refine_ls_weighting_scheme calc
_refine_ls_wR_factor_gt 0.1874
_refine_ls_wR_factor_ref 0.1970
_reflns_number_gt 1825
_reflns_number_total 2159
_reflns_threshold_expression >2sigma(I)
_cod_data_source_file ol061874esi20060728_105547.cif
_cod_data_source_block shelxl
_cod_original_sg_symbol_H-M 'P 21/c'
_cod_database_code 1506214

loop_
_symmetry_equiv_pos_as_xyz
'x, y, z'
'-x, y+1/2, -z+1/2'
'-x, -y, -z'
'x, -y-1/2, z-1/2'

loop_
_atom_site_label
_atom_site_type_symbol
_atom_site_fract_x
_atom_site_fract_y
_atom_site_fract_z
_atom_site_U_iso_or_equiv
_atom_site_adp_type
_atom_site_occupancy
_atom_site_symmetry_multiplicity
_atom_site_calc_flag
_atom_site_refinement_flags
O1 O 0.4538(2) 0.2846(10) 0.5636(2) 0.1259(18) Uani 1 1 d .
H1 H 0.4273 0.3925 0.5191 0.151 Uiso 1 1 d R
O2 O 0.6145(2) 0.3732(8) 0.53513(19) 0.1002(13) Uani 1 1 d .
O3 O 0.8378(3) 0.3339(5) 0.90714(13) 0.0740(9) Uani 1 1 d .
O4 O 0.81320(19) -0.0678(4) 0.88133(10) 0.0475(6) Uani 1 1 d .
O5 O 0.77040(19) 0.4878(4) 0.77589(11) 0.0504(6) Uani 1 1 d .
H5 H 0.7920 0.5687 0.8200 0.060 Uiso 1 1 d R
O6 O 0.95264(14) 0.1896(4) 0.75854(10) 0.0428(6) Uani 1 1 d .
H6 H 0.9606 0.3454 0.7460 0.051 Uiso 1 1 d R
C1 C 0.5579(2) 0.2639(7) 0.57271(19) 0.0542(9) Uani 1 1 d .
C2 C 0.5994(2) 0.0904(7) 0.63356(18) 0.0517(8) Uani 1 1 d .
H2 H 0.5448 -0.0530 0.6239 0.062 Uiso 1 1 d R
C3 C 0.5865(3) 0.2313(8) 0.70467(18) 0.0560(9) Uani 1 1 d .
H3A H 0.5091 0.2158 0.7121 0.067 Uiso 1 1 d R
H3B H 0.6089 0.4098 0.6972 0.067 Uiso 1 1 d R
C4 C 0.6516(2) 0.1273(7) 0.77235(17) 0.0487(8) Uani 1 1 d .
H4A H 0.6187 0.1886 0.8185 0.058 Uiso 1 1 d R
H4B H 0.6550 -0.0617 0.7745 0.058 Uiso 1 1 d R
C5 C 0.7686(2) 0.2242(5) 0.78527(14) 0.0359(6) Uani 1 1 d .
C6 C 0.8114(2) 0.1712(6) 0.86419(15) 0.0399(7) Uani 1 1 d .
C7 C 0.8423(4) -0.1221(7) 0.95785(16) 0.0623(10) Uani 1 1 d .
H7A H 0.9167 -0.0771 0.9717 0.075 Uiso 1 1 d R
H7B H 0.8329 -0.2972 0.9663 0.075 Uiso 1 1 d R
H7C H 0.7965 -0.0280 0.9861 0.075 Uiso 1 1 d R
C8 C 0.8447(2) 0.1065(5) 0.73534(13) 0.0322(6) Uani 1 1 d .
H8 H 0.8447 -0.0880 0.7437 0.039 Uiso 1 1 d R
C9 C 0.8107(2) 0.1551(6) 0.65389(14) 0.0380(7) Uani 1 1 d .
H9 H 0.7930 0.3338 0.6462 0.046 Uiso 1 1 d R
C10 C 0.7126(2) -0.0068(6) 0.62616(17) 0.0479(8) Uani 1 1 d .
H10A H 0.7158 -0.0332 0.5744 0.058 Uiso 1 1 d R
H10B H 0.7206 -0.1723 0.6493 0.058 Uiso 1 1 d R
C11 C 0.9046(3) 0.0941(9) 0.61107(17) 0.0617(10) Uani 1 1 d .
H11A H 0.8802 0.1255 0.5573 0.074 Uiso 1 1 d R
H11B H 0.9241 -0.0810 0.6172 0.074 Uiso 1 1 d R
H11C H 0.9604 0.2023 0.6219 0.074 Uiso 1 1 d R

loop_
_atom_site_aniso_label
_atom_site_aniso_U_11
_atom_site_aniso_U_22
_atom_site_aniso_U_33
_atom_site_aniso_U_23
_atom_site_aniso_U_13
_atom_site_aniso_U_12
O1 0.0452(17) 0.181(4) 0.146(3) 0.094(3) -0.0116(18) 0.012(2)
O2 0.0519(17) 0.138(3) 0.108(2) 0.065(2) -0.0014(16) 0.0176(17)
O3 0.134(3) 0.0400(15) 0.0461(13) -0.0066(10) -0.0003(14) -0.0101(14)
O4 0.0762(15) 0.0318(13) 0.0331(10) 0.0020(8) 0.0007(9) 0.0001(9)
O5 0.0780(16) 0.0246(13) 0.0486(12) 0.0014(8) 0.0079(10) 0.0046(9)
O6 0.0318(10) 0.0457(13) 0.0491(11) 0.0027(9) -0.0026(8) -0.0063(8)
C1 0.0344(16) 0.064(2) 0.0607(19) 0.0105(16) -0.0100(14) -0.0017(15)
C2 0.0373(16) 0.050(2) 0.0639(19) 0.0074(14) -0.0127(13) -0.0048(13)
C3 0.0373(16) 0.067(2) 0.063(2) 0.0101(17) 0.0048(14) 0.0156(15)
C4 0.0366(16) 0.057(2) 0.0541(17) 0.0113(14) 0.0121(13) 0.0077(13)
C5 0.0421(15) 0.0255(16) 0.0408(14) 0.0030(10) 0.0076(11) 0.0022(10)
C6 0.0503(17) 0.0323(17) 0.0383(14) -0.0015(11) 0.0101(12) -0.0005(12)
C7 0.102(3) 0.050(2) 0.0338(15) 0.0012(13) 0.0031(16) 0.0086(18)
C8 0.0287(13) 0.0302(15) 0.0368(13) 0.0004(10) -0.0005(10) -0.0003(10)
C9 0.0377(15) 0.0382(17) 0.0367(14) 0.0028(11) -0.0007(11) 0.0048(11)
C10 0.0511(18) 0.0407(19) 0.0481(16) -0.0065(12) -0.0112(13) 0.0060(13)
C11 0.056(2) 0.090(3) 0.0407(16) 0.0067(17) 0.0116(14) 0.0137(18)

loop_
_atom_type_symbol
_atom_type_description
_atom_type_scat_dispersion_real
_atom_type_scat_dispersion_imag
_atom_type_scat_source
C C 0.0033 0.0016 'International Tables Vol C Tables 4.2.6.8 and 6.1.1.4'
H H 0.0000 0.0000 'International Tables Vol C Tables 4.2.6.8 and 6.1.1.4'
O O 0.0106 0.0060 'International Tables Vol C Tables 4.2.6.8 and 6.1.1.4'

loop_
_geom_angle_atom_site_label_1
_geom_angle_atom_site_label_2
_geom_angle_atom_site_label_3
_geom_angle
C1 O1 H1 112.0
C6 O4 C7 115.2(2)
C5 O5 H5 111.0
C8 O6 H6 110.3
O2 C1 O1 121.9(3)
O2 C1 C2 124.4(3)
O1 C1 C2 113.7(3)
C1 C2 C10 112.5(3)
C1 C2 C3 106.2(3)
C10 C2 C3 115.6(2)
C1 C2 H2 99.7
C10 C2 H2 109.0
C3 C2 H2 112.5
C4 C3 C2 115.5(3)
C4 C3 H3A 106.6
C2 C3 H3A 106.1
C4 C3 H3B 109.4
C2 C3 H3B 106.8
H3A C3 H3B 112.6
C3 C4 C5 114.1(3)
C3 C4 H4A 110.0
C5 C4 H4A 102.6
C3 C4 H4B 114.5
C5 C4 H4B 107.3
H4A C4 H4B 107.4
O5 C5 C6 107.0(2)
O5 C5 C8 108.3(2)
C6 C5 C8 109.5(2)
O5 C5 C4 110.2(2)
C6 C5 C4 107.8(2)
C8 C5 C4 113.9(2)
O3 C6 O4 123.3(3)
O3 C6 C5 122.7(3)
O4 C6 C5 114.0(2)
O4 C7 H7A 109.6
O4 C7 H7B 109.5
H7A C7 H7B 109.5
O4 C7 H7C 109.4
H7A C7 H7C 109.5
H7B C7 H7C 109.5
O6 C8 C5 108.1(2)
O6 C8 C9 112.5(2)
C5 C8 C9 113.9(2)
O6 C8 H8 106.2
C5 C8 H8 107.9
C9 C8 H8 107.8
C11 C9 C10 109.3(3)
C11 C9 C8 109.7(2)
C10 C9 C8 110.5(2)
C11 C9 H9 107.7
C10 C9 H9 110.1
C8 C9 H9 109.6
C2 C10 C9 118.8(3)
C2 C10 H10A 106.4
C9 C10 H10A 106.9
C2 C10 H10B 108.5
C9 C10 H10B 109.0
H10A C10 H10B 106.6
C9 C11 H11A 108.4
C9 C11 H11B 110.0
H11A C11 H11B 108.3
C9 C11 H11C 111.0
H11A C11 H11C 104.1
H11B C11 H11C 114.7

loop_
_geom_bond_atom_site_label_1
_geom_bond_atom_site_label_2
_geom_bond_distance
O1 C1 1.289(4)
O1 H1 1.0312
O2 C1 1.199(4)
O3 C6 1.201(4)
O4 C6 1.319(4)
O4 C7 1.455(4)
O5 C5 1.424(4)
O5 H5 0.9386
O6 C8 1.431(3)
O6 H6 0.8752
C1 C2 1.507(5)
C2 C10 1.520(5)
C2 C3 1.545(5)
C2 H2 1.0266
C3 C4 1.519(4)
C3 H3A 0.9908
C3 H3B 1.0099
C4 C5 1.535(4)
C4 H4A 1.0451
C4 H4B 1.0141
C5 C6 1.527(4)
C5 C8 1.534(4)
C7 H7A 0.9602
C7 H7B 0.9600
C7 H7C 0.9600
C8 C9 1.545(3)
C8 H8 1.0534
C9 C11 1.521(4)
C9 C10 1.536(4)
C9 H9 0.9889
C10 H10A 0.9772
C10 H10B 0.9850
C11 H11A 1.0238
C11 H11B 0.9717
C11 H11C 0.9076
